data_7042113
loop_
_publ_author_name
'Toma, Ana Maria'
'Pop, Alexandra'
'Silvestru, Anca'
'R\"uffer, Tobias'
'Lang, Heinrich'
'Mehring, Michael'

_publ_section_title
;
 Bismuth\p arene versus bismuthhalide coordination in heterocyclic
 diorganobismuth(iii) compounds with transannular N\\rightarrow Bi
 interaction.
;
_journal_issue 12
_journal_name_full 'Dalton transactions (Cambridge, England : 2003)'
_journal_page_first 3953
_journal_page_last 3962
_journal_paper_doi 10.1039/c7dt00188f
_journal_volume 46
_journal_year 2017
_chemical_formula_moiety 'C22 H21 Bi Cl N'
_chemical_formula_sum 'C22 H21 Bi Cl N'
_chemical_formula_weight 543.83
_space_group_crystal_system monoclinic
_space_group_IT_number 15
_space_group_name_Hall '-C 2yc'
_space_group_name_H-M_alt 'C 1 2/c 1'
_symmetry_space_group_name_Hall '-C 2yc'
_symmetry_space_group_name_H-M 'C 1 2/c 1'
_atom_sites_solution_hydrogens geom
_audit_creation_method SHELXL-2014/7
_audit_update_record
;
2017-02-14 deposited with the CCDC.
2017-02-20 downloaded from the CCDC.
;
_cell_angle_alpha 90
_cell_angle_beta 132.929(4)
_cell_angle_gamma 90
_cell_formula_units_Z 8
_cell_length_a 27.197(3)
_cell_length_b 10.0324(11)
_cell_length_c 19.709(3)
_cell_measurement_reflns_used 5969
_cell_measurement_temperature 297(2)
_cell_measurement_theta_max 27.00
_cell_measurement_theta_min 2.27
_cell_volume 3937.5(9)
_computing_cell_refinement 'Bruker SMART'
_computing_data_collection 'Bruker SMART'
_computing_data_reduction 'Bruker SAINT'
_computing_molecular_graphics
;Brandenburg, K. [or Brandenburg, K. & Putz, H., or Brandenburg, K. & Berndt,
 M.] (1999). DIAMOND. Crystal Impact GbR, Bonn, Germany.
;
_computing_publication_material
; Allen, F. H., Johnson, O., Shields, G. P., Smith, B. R. & Towler, M. (2004).
 J. Appl. Cryst. 37, 335-338.
;
_computing_structure_refinement 'SHELXL-2016/4 (Sheldrick, 2016)'
_computing_structure_solution 'Bruker SHELXTL'
_diffrn_ambient_temperature 297(2)
_diffrn_measured_fraction_theta_full 0.997
_diffrn_measured_fraction_theta_max 0.997
_diffrn_measurement_device_type 'CCD area detector'
_diffrn_measurement_method 'phi and omega scans'
_diffrn_radiation_monochromator graphite
_diffrn_radiation_source 'sealed tube'
_diffrn_radiation_type MoK\a
_diffrn_radiation_wavelength 0.71073
_diffrn_reflns_av_R_equivalents 0.1023
_diffrn_reflns_av_unetI/netI 0.0696
_diffrn_reflns_Laue_measured_fraction_full 0.997
_diffrn_reflns_Laue_measured_fraction_max 0.997
_diffrn_reflns_limit_h_max 32
_diffrn_reflns_limit_h_min -32
_diffrn_reflns_limit_k_max 12
_diffrn_reflns_limit_k_min -12
_diffrn_reflns_limit_l_max 23
_diffrn_reflns_limit_l_min -23
_diffrn_reflns_number 18798
_diffrn_reflns_point_group_measured_fraction_full 0.997
_diffrn_reflns_point_group_measured_fraction_max 0.997
_diffrn_reflns_theta_full 25.242
_diffrn_reflns_theta_max 25.493
_diffrn_reflns_theta_min 2.070
_exptl_absorpt_coefficient_mu 9.095
_exptl_absorpt_correction_T_max 1.0000
_exptl_absorpt_correction_T_min 0.249417
_exptl_absorpt_correction_type multi-scan
_exptl_absorpt_process_details
;SADABS - V2.03 (Bruker 2001)was used for 
absorption correction. R(int) 0.2080 before parameter refinement and 0.0703 
after parameter refinement.  Ratio of minimum to maximum apparent
 transmission:  0.249417 Lambda/2 correction factor = 0.0015
;
_exptl_crystal_colour colourless
_exptl_crystal_density_diffrn 1.835
_exptl_crystal_description block
_exptl_crystal_F_000 2080
_exptl_crystal_size_max 0.400
_exptl_crystal_size_mid 0.300
_exptl_crystal_size_min 0.200
_refine_diff_density_max 2.513
_refine_diff_density_min -1.516
_refine_diff_density_rms 0.151
_refine_ls_extinction_method none
_refine_ls_goodness_of_fit_ref 0.998
_refine_ls_hydrogen_treatment constr
_refine_ls_matrix_type full
_refine_ls_number_parameters 227
_refine_ls_number_reflns 3655
_refine_ls_number_restraints 0
_refine_ls_restrained_S_all 0.998
_refine_ls_R_factor_all 0.0630
_refine_ls_R_factor_gt 0.0432
_refine_ls_shift/su_max 0.000
_refine_ls_shift/su_mean 0.000
_refine_ls_structure_factor_coef Fsqd
_refine_ls_weighting_details 'w=1/[\s^2^(Fo^2^)+(0.0422P)^2^] where P=(Fo^2^+2Fc^2^)/3'
_refine_ls_weighting_scheme calc
_refine_ls_wR_factor_gt 0.0952
_refine_ls_wR_factor_ref 0.1009
_reflns_Friedel_coverage 0.000
_reflns_number_gt 2739
_reflns_number_total 3655
_reflns_threshold_expression 'I > 2\s(I)'
_cod_data_source_file c7dt00188f2.cif
_cod_data_source_block shelx
_cod_depositor_comments 'Adding full bibliography for 7042110--7042119.cif.'
_cod_original_cell_volume 3937.4(9)
_cod_database_code 7042113
_shelx_shelxl_version_number 2014/7
_shelx_space_group_comment
;
The symmetry employed for this shelxl refinement is uniquely defined
by the following loop, which should always be used as a source of
symmetry information in preference to the above space-group names.
They are only intended as comments.
;
_shelx_estimated_absorpt_t_min 0.122
_shelx_estimated_absorpt_t_max 0.263

loop_
_space_group_symop_operation_xyz
'x, y, z'
'-x, y, -z+1/2'
'x+1/2, y+1/2, z'
'-x+1/2, y+1/2, -z+1/2'
'-x, -y, -z'
'x, -y, z-1/2'
'-x+1/2, -y+1/2, -z'
'x+1/2, -y+1/2, z-1/2'

loop_
_atom_site_label
_atom_site_type_symbol
_atom_site_fract_x
_atom_site_fract_y
_atom_site_fract_z
_atom_site_U_iso_or_equiv
_atom_site_adp_type
_atom_site_occupancy
_atom_site_site_symmetry_order
_atom_site_calc_flag
_atom_site_refinement_flags_posn
_atom_site_refinement_flags_adp
Bi1 Bi 0.45735(2) 0.52103(3) 0.86941(2) 0.04335(15) Uani 1 1 d . .
C1 C 0.3688(4) 0.4658(8) 0.8505(5) 0.0384(19) Uani 1 1 d . .
C6 C 0.3650(4) 0.3362(8) 0.8689(5) 0.0402(19) Uani 1 1 d . .
C5 C 0.3128(4) 0.2942(9) 0.8594(6) 0.052(2) Uani 1 1 d . .
H5 H 0.3102 0.2060 0.8712 0.063 Uiso 1 1 calc R U
C4 C 0.2641(5) 0.3844(11) 0.8322(6) 0.060(3) Uani 1 1 d . .
H4 H 0.2287 0.3564 0.8262 0.072 Uiso 1 1 calc R U
C3 C 0.2666(5) 0.5115(10) 0.8142(7) 0.059(3) Uani 1 1 d . .
H3 H 0.2331 0.5705 0.7961 0.071 Uiso 1 1 calc R U
C2 C 0.3177(4) 0.5556(9) 0.8221(5) 0.048(2) Uani 1 1 d . .
H2 H 0.3189 0.6440 0.8090 0.057 Uiso 1 1 calc R U
C7 C 0.4188(4) 0.2398(8) 0.8993(5) 0.045(2) Uani 1 1 d . .
H7A H 0.4010 0.1497 0.8826 0.053 Uiso 1 1 calc R U
H7B H 0.4557 0.2439 0.9660 0.053 Uiso 1 1 calc R U
C8 C 0.3911(4) 0.2448(8) 0.7510(5) 0.045(2) Uani 1 1 d . .
H8A H 0.3476 0.2417 0.7320 0.054 Uiso 1 1 calc R U
H8B H 0.4000 0.1575 0.7400 0.054 Uiso 1 1 calc R U
C9 C 0.3896(4) 0.3458(9) 0.6941(5) 0.044(2) Uani 1 1 d . .
C10 C 0.3626(4) 0.3153(10) 0.6058(6) 0.060(3) Uani 1 1 d . .
H10 H 0.3483 0.2285 0.5840 0.072 Uiso 1 1 calc R U
C11 C 0.3562(5) 0.4073(12) 0.5502(6) 0.066(3) Uani 1 1 d . .
H11 H 0.3365 0.3837 0.4907 0.079 Uiso 1 1 calc R U
C12 C 0.3783(5) 0.5344(12) 0.5806(8) 0.076(4) Uani 1 1 d . .
H12 H 0.3745 0.5968 0.5423 0.091 Uiso 1 1 calc R U
C13 C 0.4071(4) 0.5709(10) 0.6703(6) 0.058(2) Uani 1 1 d . .
H13 H 0.4234 0.6567 0.6925 0.070 Uiso 1 1 calc R U
C14 C 0.4106(4) 0.4749(8) 0.7251(5) 0.0402(19) Uani 1 1 d . .
C15 C 0.5119(4) 0.2184(8) 0.8999(6) 0.050(2) Uani 1 1 d . .
H15A H 0.5216 0.2368 0.8617 0.060 Uiso 1 1 calc R U
H15B H 0.5450 0.2656 0.9579 0.060 Uiso 1 1 calc R U
C16 C 0.5211(4) 0.0739(9) 0.9201(7) 0.065(3) Uani 1 1 d . .
H16A H 0.4859 0.0245 0.8641 0.078 Uiso 1 1 calc R U
H16B H 0.5183 0.0547 0.9656 0.078 Uiso 1 1 calc R U
C17 C 0.5888(4) 0.0315(8) 0.9569(6) 0.048(2) Uani 1 1 d . .
C18 C 0.6459(5) 0.0694(9) 1.0423(6) 0.059(2) Uani 1 1 d . .
H18 H 0.6427 0.1170 1.0796 0.070 Uiso 1 1 calc R U
C19 C 0.7095(6) 0.0398(11) 1.0764(8) 0.083(4) Uani 1 1 d . .
H19 H 0.7481 0.0715 1.1337 0.100 Uiso 1 1 calc R U
C20 C 0.7130(6) -0.0388(12) 1.0220(11) 0.090(4) Uani 1 1 d . .
H20 H 0.7548 -0.0641 1.0447 0.108 Uiso 1 1 calc R U
C21 C 0.6574(6) -0.0791(10) 0.9372(9) 0.080(3) Uani 1 1 d . .
H21 H 0.6605 -0.1305 0.9010 0.096 Uiso 1 1 calc R U
C22 C 0.5954(5) -0.0426(9) 0.9048(8) 0.069(3) Uani 1 1 d . .
H22 H 0.5569 -0.0691 0.8456 0.083 Uiso 1 1 calc R U
Cl1 Cl 0.42197(13) 0.7734(2) 0.82959(19) 0.0726(7) Uani 1 1 d . .
N1 N 0.4435(3) 0.2759(7) 0.8518(4) 0.0429(17) Uani 1 1 d . .

loop_
_atom_site_aniso_label
_atom_site_aniso_U_11
_atom_site_aniso_U_22
_atom_site_aniso_U_33
_atom_site_aniso_U_23
_atom_site_aniso_U_13
_atom_site_aniso_U_12
Bi1 0.0368(2) 0.0444(2) 0.0336(2) -0.00019(14) 0.01800(17) -0.00810(15)
C1 0.038(4) 0.044(6) 0.034(4) -0.004(4) 0.025(4) -0.007(4)
C6 0.043(5) 0.050(6) 0.026(4) -0.002(4) 0.023(4) -0.005(4)
C5 0.057(6) 0.058(6) 0.050(5) -0.001(4) 0.040(5) -0.005(5)
C4 0.063(6) 0.077(8) 0.061(6) -0.007(5) 0.051(6) -0.007(6)
C3 0.051(6) 0.073(8) 0.062(6) -0.014(5) 0.042(6) 0.004(5)
C2 0.056(6) 0.048(6) 0.031(4) -0.007(4) 0.027(4) -0.003(4)
C7 0.053(5) 0.046(5) 0.040(5) 0.002(4) 0.034(5) -0.001(4)
C8 0.051(5) 0.036(5) 0.050(5) -0.009(4) 0.036(5) -0.001(4)
C9 0.036(5) 0.063(6) 0.041(5) 0.006(4) 0.028(4) 0.015(4)
C10 0.069(6) 0.070(7) 0.042(5) -0.001(5) 0.038(5) 0.020(5)
C11 0.075(7) 0.083(8) 0.049(6) 0.019(6) 0.047(6) 0.042(6)
C12 0.076(7) 0.103(10) 0.071(7) 0.061(7) 0.058(7) 0.041(7)
C13 0.059(6) 0.063(6) 0.060(6) 0.014(5) 0.044(5) 0.002(5)
C14 0.037(4) 0.052(6) 0.031(4) 0.009(4) 0.023(4) 0.006(4)
C15 0.043(5) 0.039(5) 0.067(6) 0.005(4) 0.037(5) 0.002(4)
C16 0.062(6) 0.041(6) 0.100(8) 0.011(5) 0.058(6) 0.006(5)
C17 0.046(5) 0.035(5) 0.061(6) 0.012(4) 0.036(5) 0.005(4)
C18 0.065(7) 0.056(6) 0.057(6) 0.014(5) 0.042(6) 0.005(5)
C19 0.060(7) 0.062(8) 0.071(8) 0.031(6) 0.022(6) -0.006(6)
C20 0.062(8) 0.074(9) 0.139(13) 0.040(8) 0.071(9) 0.019(7)
C21 0.084(8) 0.053(7) 0.123(10) -0.009(7) 0.078(8) -0.001(6)
C22 0.062(7) 0.048(7) 0.077(7) -0.007(5) 0.039(6) -0.008(5)
Cl1 0.0734(17) 0.0399(15) 0.0786(18) -0.0023(12) 0.0416(15) -0.0121(12)
N1 0.036(4) 0.047(5) 0.040(4) 0.008(3) 0.023(4) 0.001(3)

loop_
_atom_type_symbol
_atom_type_description
_atom_type_scat_dispersion_real
_atom_type_scat_dispersion_imag
_atom_type_scat_source
C C 0.0033 0.0016 'International Tables Vol C Tables 4.2.6.8 and 6.1.1.4'
H H 0.0000 0.0000 'International Tables Vol C Tables 4.2.6.8 and 6.1.1.4'
N N 0.0061 0.0033 'International Tables Vol C Tables 4.2.6.8 and 6.1.1.4'
Cl Cl 0.1484 0.1585 'International Tables Vol C Tables 4.2.6.8 and 6.1.1.4'
Bi Bi -4.1077 10.2566 'International Tables Vol C Tables 4.2.6.8 and 6.1.1.4'

loop_
_geom_angle_atom_site_label_1
_geom_angle_atom_site_label_2
_geom_angle_atom_site_label_3
_geom_angle
C14 Bi1 C1 97.0(3)
C14 Bi1 N1 73.5(2)
C1 Bi1 N1 71.8(2)
C14 Bi1 Cl1 92.5(2)
C1 Bi1 Cl1 93.2(2)
N1 Bi1 Cl1 157.54(16)
C6 C1 C2 118.5(7)
C6 C1 Bi1 117.2(6)
C2 C1 Bi1 124.4(6)
C5 C6 C1 121.0(8)
C5 C6 C7 119.8(8)
C1 C6 C7 119.3(7)
C6 C5 C4 119.1(9)
C6 C5 H5 120.5
C4 C5 H5 120.5
C3 C4 C5 121.4(9)
C3 C4 H4 119.3
C5 C4 H4 119.3
C4 C3 C2 120.8(9)
C4 C3 H3 119.6
C2 C3 H3 119.6
C3 C2 C1 119.4(8)
C3 C2 H2 120.3
C1 C2 H2 120.3
C6 C7 N1 108.7(6)
C6 C7 H7A 109.9
N1 C7 H7A 109.9
C6 C7 H7B 109.9
N1 C7 H7B 109.9
H7A C7 H7B 108.3
N1 C8 C9 111.8(7)
N1 C8 H8A 109.3
C9 C8 H8A 109.2
N1 C8 H8B 109.3
C9 C8 H8B 109.2
H8A C8 H8B 107.9
C14 C9 C10 118.0(8)
C14 C9 C8 120.9(7)
C10 C9 C8 120.9(8)
C11 C10 C9 122.2(10)
C11 C10 H10 118.9
C9 C10 H10 118.9
C10 C11 C12 120.7(9)
C10 C11 H11 119.7
C12 C11 H11 119.7
C11 C12 C13 119.7(8)
C11 C12 H12 120.1
C13 C12 H12 120.1
C14 C13 C12 118.4(9)
C14 C13 H13 120.8
C12 C13 H13 120.8
C9 C14 C13 120.9(8)
C9 C14 Bi1 117.6(5)
C13 C14 Bi1 121.3(7)
C16 C15 N1 117.0(6)
C16 C15 H15A 108.1
N1 C15 H15A 108.1
C16 C15 H15B 108.1
N1 C15 H15B 108.1
H15A C15 H15B 107.3
C15 C16 C17 109.4(7)
C15 C16 H16A 109.8
C17 C16 H16A 109.8
C15 C16 H16B 109.8
C17 C16 H16B 109.8
H16A C16 H16B 108.2
C18 C17 C22 117.2(8)
C18 C17 C16 120.7(9)
C22 C17 C16 122.1(9)
C17 C18 C19 122.5(10)
C17 C18 H18 118.7
C19 C18 H18 118.7
C20 C19 C18 117.6(11)
C20 C19 H19 121.2
C18 C19 H19 121.2
C21 C20 C19 121.5(11)
C21 C20 H20 119.3
C19 C20 H20 119.3
C20 C21 C22 118.7(11)
C20 C21 H21 120.6
C22 C21 H21 120.6
C17 C22 C21 122.4(10)
C17 C22 H22 118.8
C21 C22 H22 118.8
C8 N1 C15 114.0(6)
C8 N1 C7 110.3(6)
C15 N1 C7 113.2(6)
C8 N1 Bi1 108.1(4)
C15 N1 Bi1 106.7(4)
C7 N1 Bi1 103.8(4)

loop_
_geom_bond_atom_site_label_1
_geom_bond_atom_site_label_2
_geom_bond_distance
Bi1 C14 2.235(8)
Bi1 C1 2.240(7)
Bi1 N1 2.476(7)
Bi1 Cl1 2.632(2)
C1 C6 1.373(10)
C1 C2 1.414(11)
C6 C5 1.366(10)
C6 C7 1.497(10)
C5 C4 1.376(12)
C5 H5 0.9300
C4 C3 1.338(12)
C4 H4 0.9300
C3 C2 1.362(12)
C3 H3 0.9300
C2 H2 0.9300
C7 N1 1.523(9)
C7 H7A 0.9700
C7 H7B 0.9700
C8 N1 1.490(9)
C8 C9 1.491(10)
C8 H8A 0.9700
C8 H8B 0.9700
C9 C14 1.379(11)
C9 C10 1.386(10)
C10 C11 1.350(13)
C10 H10 0.9300
C11 C12 1.362(15)
C11 H11 0.9300
C12 C13 1.410(14)
C12 H12 0.9300
C13 C14 1.402(11)
C13 H13 0.9300
C15 C16 1.479(11)
C15 N1 1.512(9)
C15 H15A 0.9700
C15 H15B 0.9700
C16 C17 1.509(11)
C16 H16A 0.9700
C16 H16B 0.9700
C17 C18 1.352(12)
C17 C22 1.376(13)
C18 C19 1.394(14)
C18 H18 0.9300
C19 C20 1.387(17)
C19 H19 0.9300
C20 C21 1.341(16)
C20 H20 0.9300
C21 C22 1.385(13)
C21 H21 0.9300
C22 H22 0.9300

loop_
_geom_torsion_atom_site_label_1
_geom_torsion_atom_site_label_2
_geom_torsion_atom_site_label_3
_geom_torsion_atom_site_label_4
_geom_torsion
C2 C1 C6 C5 0.5(11)
Bi1 C1 C6 C5 179.8(6)
C2 C1 C6 C7 -179.8(6)
Bi1 C1 C6 C7 -0.6(9)
C1 C6 C5 C4 -0.9(12)
C7 C6 C5 C4 179.5(7)
C6 C5 C4 C3 0.5(13)
C5 C4 C3 C2 0.2(14)
C4 C3 C2 C1 -0.6(13)
C6 C1 C2 C3 0.2(11)
Bi1 C1 C2 C3 -179.0(6)
C5 C6 C7 N1 146.2(7)
C1 C6 C7 N1 -33.4(9)
N1 C8 C9 C14 -26.8(10)
N1 C8 C9 C10 157.9(7)
C14 C9 C10 C11 -0.2(12)
C8 C9 C10 C11 175.2(8)
C9 C10 C11 C12 2.0(14)
C10 C11 C12 C13 -1.1(14)
C11 C12 C13 C14 -1.4(14)
C10 C9 C14 C13 -2.4(12)
C8 C9 C14 C13 -177.9(7)
C10 C9 C14 Bi1 -177.9(6)
C8 C9 C14 Bi1 6.6(10)
C12 C13 C14 C9 3.3(12)
C12 C13 C14 Bi1 178.6(6)
N1 C15 C16 C17 173.0(7)
C15 C16 C17 C18 70.6(11)
C15 C16 C17 C22 -107.2(10)
C22 C17 C18 C19 2.1(14)
C16 C17 C18 C19 -175.7(8)
C17 C18 C19 C20 -4.2(15)
C18 C19 C20 C21 3.6(17)
C19 C20 C21 C22 -1.1(18)
C18 C17 C22 C21 0.6(14)
C16 C17 C22 C21 178.4(9)
C20 C21 C22 C17 -1.1(17)
C9 C8 N1 C15 -88.1(8)
C9 C8 N1 C7 143.2(6)
C9 C8 N1 Bi1 30.3(7)
C16 C15 N1 C8 -75.9(9)
C16 C15 N1 C7 51.2(10)
C16 C15 N1 Bi1 164.8(7)
C6 C7 N1 C8 -70.6(8)
C6 C7 N1 C15 160.4(6)
C6 C7 N1 Bi1 45.1(6)
